data_1550802
loop_
_publ_author_name
'Mandal, Mrinmay'
'Ramkumar, Venkatachalam'
'Chakraborty, Debashis'

_publ_section_title
;
 Salen complexes of zirconium and hafnium: synthesis, structural
 characterization and polymerization studies
;
_journal_issue 25
_journal_name_full 'Polymer Chemistry'
_journal_page_first 3444
_journal_paper_doi 10.1039/C8PY01750F
_journal_volume 10
_journal_year 2019
_chemical_formula_moiety 'C57 H96 N2 O8 Zr2'
_chemical_formula_sum 'C57 H96 N2 O8 Zr2'
_chemical_formula_weight 1119.80
_chemical_properties_physical Air-sensitive,Moisture-sensitive
_space_group_IT_number 14
_space_group_name_Hall '-P 2yn'
_space_group_name_H-M_alt 'P 1 21/n 1'
_symmetry_cell_setting monoclinic
_symmetry_space_group_name_Hall '-P 2yn'
_symmetry_space_group_name_H-M 'P 1 21/n 1'
_atom_sites_solution_hydrogens geom
_atom_sites_solution_primary direct
_atom_sites_solution_secondary difmap
_audit_creation_method SHELXL-97
_audit_update_record
;
2018-01-09 deposited with the CCDC.    2019-03-25 downloaded from the CCDC.
;
_cell_angle_alpha 90.00
_cell_angle_beta 101.0420(10)
_cell_angle_gamma 90.00
_cell_formula_units_Z 4
_cell_length_a 10.4865(3)
_cell_length_b 30.3069(8)
_cell_length_c 19.5427(5)
_cell_measurement_reflns_used 9729
_cell_measurement_temperature 173(2)
_cell_measurement_theta_max 28.30
_cell_measurement_theta_min 2.06
_cell_volume 6095.9(3)
_computing_cell_refinement APEXII,Bruker,2004
_computing_data_collection APEXII,Bruker,2004
_computing_data_reduction SAINT,Bruker,2004
_computing_molecular_graphics 'ORTEP-3 (Farrugia, 1997)'
_computing_publication_material 'SHELXL-97 (Sheldrick, 2008)'
_computing_structure_refinement 'SHELXL-97 (Sheldrick, 2008)'
_computing_structure_solution 'SHELXS-97 (Sheldrick, 2008)'
_diffrn_ambient_temperature 173(2)
_diffrn_measured_fraction_theta_full 0.920
_diffrn_measured_fraction_theta_max 0.841
_diffrn_measurement_device_type 'Bruker APEXII CCD area detector'
_diffrn_measurement_method 'phi and omega scans'
_diffrn_radiation_monochromator graphite
_diffrn_radiation_source 'fine-focus sealed tube'
_diffrn_radiation_type MoK\a
_diffrn_radiation_wavelength 0.71073
_diffrn_reflns_av_R_equivalents 0.0277
_diffrn_reflns_av_sigmaI/netI 0.0334
_diffrn_reflns_limit_h_max 12
_diffrn_reflns_limit_h_min -13
_diffrn_reflns_limit_k_max 35
_diffrn_reflns_limit_k_min -40
_diffrn_reflns_limit_l_max 19
_diffrn_reflns_limit_l_min -23
_diffrn_reflns_number 41638
_diffrn_reflns_theta_full 25.00
_diffrn_reflns_theta_max 28.38
_diffrn_reflns_theta_min 1.26
_exptl_absorpt_coefficient_mu 0.391
_exptl_absorpt_correction_T_max 0.9807
_exptl_absorpt_correction_T_min 0.8754
_exptl_absorpt_correction_type multi-scan
_exptl_absorpt_process_details 'SADABS (Bruker,2004)'
_exptl_crystal_colour yellow
_exptl_crystal_density_diffrn 1.220
_exptl_crystal_density_method 'not measured'
_exptl_crystal_description Block
_exptl_crystal_F_000 2384
_exptl_crystal_recrystallization_method 'Re-crystallisation from solvent: Toluene'
_exptl_crystal_size_max 0.35
_exptl_crystal_size_mid 0.22
_exptl_crystal_size_min 0.05
_refine_diff_density_max 1.008
_refine_diff_density_min -0.451
_refine_diff_density_rms 0.067
_refine_ls_extinction_method none
_refine_ls_goodness_of_fit_ref 0.954
_refine_ls_hydrogen_treatment constr
_refine_ls_matrix_type full
_refine_ls_number_parameters 647
_refine_ls_number_reflns 12814
_refine_ls_number_restraints 0
_refine_ls_restrained_S_all 0.954
_refine_ls_R_factor_all 0.0457
_refine_ls_R_factor_gt 0.0344
_refine_ls_shift/su_max 0.002
_refine_ls_shift/su_mean 0.000
_refine_ls_structure_factor_coef Fsqd
_refine_ls_weighting_details 'calc w=1/[\s^2^(Fo^2^)+(0.1000P)^2^+0.0000P] where P=(Fo^2^+2Fc^2^)/3'
_refine_ls_weighting_scheme calc
_refine_ls_wR_factor_gt 0.1127
_refine_ls_wR_factor_ref 0.1255
_reflns_number_gt 10638
_reflns_number_total 12814
_reflns_threshold_expression >2sigma(I)
_cod_data_source_file c8py01750f2.cif
_cod_data_source_block Zr1
_cod_depositor_comments
;
The following automatic conversions were performed:

'_symmetry_cell_setting' value 'Monoclinic' changed to 'monoclinic'
according to
/home/data/users/saulius/crontab/automatic-downloads/rss-feeds/RSC/lib/dictionaries/cif_core.dic
dictionary named 'cif_core.dic' version 2.4.2 from 2011-04-26.

Automatic conversion script
Id: cif_fix_values 4973 2017-02-22 13:04:09Z antanas 

 Adding full bibliography for 1550799--1550804.cif.
;
_cod_original_sg_symbol_H-M P2(1)/n
_cod_database_code 1550802

loop_
_symmetry_equiv_pos_as_xyz
'x, y, z'
'-x+1/2, y+1/2, -z+1/2'
'-x, -y, -z'
'x-1/2, -y-1/2, z-1/2'

loop_
_atom_site_label
_atom_site_type_symbol
_atom_site_fract_x
_atom_site_fract_y
_atom_site_fract_z
_atom_site_U_iso_or_equiv
_atom_site_adp_type
_atom_site_occupancy
_atom_site_symmetry_multiplicity
_atom_site_calc_flag
_atom_site_refinement_flags
C1 C 1.01135(19) 0.18884(6) 0.69686(11) 0.0150(4) Uani 1 1 d .
C2 C 1.0433(2) 0.19135(6) 0.77061(11) 0.0163(4) Uani 1 1 d .
C3 C 1.1341(2) 0.22249(6) 0.80280(11) 0.0172(5) Uani 1 1 d .
H3 H 1.1535 0.2240 0.8523 0.021 Uiso 1 1 calc R
C4 C 1.19615(19) 0.25099(6) 0.76506(11) 0.0159(4) Uani 1 1 d .
C5 C 1.1606(2) 0.24828(6) 0.69231(11) 0.0168(4) Uani 1 1 d .
H5 H 1.2014 0.2679 0.6653 0.020 Uiso 1 1 calc R
C6 C 1.06945(19) 0.21866(6) 0.65683(11) 0.0158(4) Uani 1 1 d .
C7 C 0.9873(2) 0.16246(7) 0.81540(12) 0.0178(5) Uani 1 1 d .
H7 H 1.0103 0.1682 0.8640 0.021 Uiso 1 1 calc R
C8 C 0.8787(2) 0.10426(7) 0.85602(12) 0.0233(5) Uani 1 1 d .
H8A H 0.7886 0.0930 0.8435 0.028 Uiso 1 1 calc R
H8B H 0.8839 0.1238 0.8970 0.028 Uiso 1 1 calc R
C9 C 0.9730(2) 0.06506(7) 0.87516(12) 0.0217(5) Uani 1 1 d .
H9A H 1.0480 0.0688 0.8517 0.026 Uiso 1 1 calc R
H9B H 1.0062 0.0651 0.9261 0.026 Uiso 1 1 calc R
C10 C 0.8592(2) 0.00374(7) 0.90227(12) 0.0195(5) Uani 1 1 d .
H10 H 0.8730 0.0183 0.9461 0.023 Uiso 1 1 calc R
C11 C 0.7844(2) -0.03641(7) 0.89802(12) 0.0190(5) Uani 1 1 d .
C12 C 0.7605(2) -0.06255(7) 0.83663(11) 0.0172(5) Uani 1 1 d .
C13 C 0.6905(2) -0.10287(7) 0.83763(12) 0.0172(5) Uani 1 1 d .
C14 C 0.6430(2) -0.11258(7) 0.89754(12) 0.0201(5) Uani 1 1 d .
H14 H 0.5946 -0.1390 0.8979 0.024 Uiso 1 1 calc R
C15 C 0.6612(2) -0.08610(7) 0.95768(12) 0.0206(5) Uani 1 1 d .
C16 C 0.7342(2) -0.04839(7) 0.95649(11) 0.0198(5) Uani 1 1 d .
H16 H 0.7508 -0.0300 0.9966 0.024 Uiso 1 1 calc R
C17 C 1.2993(2) 0.28360(7) 0.80165(12) 0.0199(5) Uani 1 1 d .
C18 C 1.4132(2) 0.25731(8) 0.84474(13) 0.0296(6) Uani 1 1 d .
H18A H 1.3809 0.2390 0.8791 0.044 Uiso 1 1 calc R
H18B H 1.4789 0.2779 0.8688 0.044 Uiso 1 1 calc R
H18C H 1.4520 0.2384 0.8136 0.044 Uiso 1 1 calc R
C19 C 1.2407(2) 0.31358(8) 0.85084(13) 0.0280(6) Uani 1 1 d .
H19A H 1.2034 0.2954 0.8835 0.042 Uiso 1 1 calc R
H19B H 1.1725 0.3320 0.8235 0.042 Uiso 1 1 calc R
H19C H 1.3089 0.3325 0.8769 0.042 Uiso 1 1 calc R
C20 C 1.3530(3) 0.31274(8) 0.74985(14) 0.0332(6) Uani 1 1 d .
H20A H 1.4167 0.3334 0.7754 0.050 Uiso 1 1 calc R
H20B H 1.2817 0.3293 0.7214 0.050 Uiso 1 1 calc R
H20C H 1.3949 0.2942 0.7195 0.050 Uiso 1 1 calc R
C21 C 1.0332(2) 0.21861(7) 0.57740(12) 0.0216(5) Uani 1 1 d .
C22 C 1.1061(3) 0.25444(9) 0.54506(13) 0.0403(7) Uani 1 1 d .
H22A H 1.0830 0.2835 0.5610 0.060 Uiso 1 1 calc R
H22B H 1.0819 0.2529 0.4941 0.060 Uiso 1 1 calc R
H22C H 1.1999 0.2498 0.5594 0.060 Uiso 1 1 calc R
C23 C 0.8875(2) 0.22702(8) 0.55426(13) 0.0306(6) Uani 1 1 d .
H23A H 0.8388 0.2041 0.5735 0.046 Uiso 1 1 calc R
H23B H 0.8647 0.2264 0.5032 0.046 Uiso 1 1 calc R
H23C H 0.8657 0.2560 0.5712 0.046 Uiso 1 1 calc R
C24 C 1.0686(3) 0.17419(8) 0.54823(14) 0.0337(6) Uani 1 1 d .
H24A H 1.1601 0.1675 0.5668 0.051 Uiso 1 1 calc R
H24B H 1.0544 0.1758 0.4972 0.051 Uiso 1 1 calc R
H24C H 1.0138 0.1509 0.5621 0.051 Uiso 1 1 calc R
C25 C 0.6679(2) -0.13357(7) 0.77402(12) 0.0205(5) Uani 1 1 d .
C26 C 0.5883(2) -0.10974(8) 0.71083(13) 0.0265(5) Uani 1 1 d .
H26A H 0.5046 -0.1006 0.7215 0.040 Uiso 1 1 calc R
H26B H 0.5734 -0.1297 0.6706 0.040 Uiso 1 1 calc R
H26C H 0.6359 -0.0836 0.7000 0.040 Uiso 1 1 calc R
C27 C 0.7986(2) -0.14813(8) 0.75759(14) 0.0294(6) Uani 1 1 d .
H27A H 0.8468 -0.1222 0.7468 0.044 Uiso 1 1 calc R
H27B H 0.7836 -0.1681 0.7174 0.044 Uiso 1 1 calc R
H27C H 0.8490 -0.1635 0.7980 0.044 Uiso 1 1 calc R
C28 C 0.5939(3) -0.17525(8) 0.78718(13) 0.0303(6) Uani 1 1 d .
H28A H 0.6443 -0.1916 0.8265 0.045 Uiso 1 1 calc R
H28B H 0.5803 -0.1939 0.7454 0.045 Uiso 1 1 calc R
H28C H 0.5096 -0.1670 0.7980 0.045 Uiso 1 1 calc R
C29 C 0.6016(2) -0.09917(8) 1.02033(13) 0.0286(6) Uani 1 1 d .
C30 C 0.6674(3) -0.14290(10) 1.05221(17) 0.0527(8) Uani 1 1 d .
H30A H 0.6324 -0.1510 1.0935 0.079 Uiso 1 1 calc R
H30B H 0.7615 -0.1384 1.0655 0.079 Uiso 1 1 calc R
H30C H 0.6496 -0.1666 1.0176 0.079 Uiso 1 1 calc R
C31 C 0.4584(3) -0.10673(13) 0.99884(17) 0.0564(10) Uani 1 1 d .
H31A H 0.4153 -0.0788 0.9834 0.085 Uiso 1 1 calc R
H31B H 0.4241 -0.1182 1.0385 0.085 Uiso 1 1 calc R
H31C H 0.4422 -0.1281 0.9605 0.085 Uiso 1 1 calc R
C32 C 0.6269(3) -0.06503(11) 1.07820(15) 0.0453(8) Uani 1 1 d .
H32A H 0.5820 -0.0375 1.0619 0.068 Uiso 1 1 calc R
H32B H 0.7205 -0.0595 1.0911 0.068 Uiso 1 1 calc R
H32C H 0.5947 -0.0760 1.1189 0.068 Uiso 1 1 calc R
C33 C 0.5873(2) 0.17507(8) 0.71460(16) 0.0337(6) Uani 1 1 d .
H33 H 0.5743 0.1702 0.7634 0.040 Uiso 1 1 calc R
C34 C 0.4569(3) 0.17568(12) 0.6673(2) 0.0686(11) Uani 1 1 d .
H34A H 0.4682 0.1780 0.6188 0.103 Uiso 1 1 calc R
H34B H 0.4070 0.2011 0.6787 0.103 Uiso 1 1 calc R
H34C H 0.4102 0.1484 0.6733 0.103 Uiso 1 1 calc R
C35 C 0.6590(3) 0.21800(9) 0.7122(2) 0.0605(10) Uani 1 1 d .
H35A H 0.7412 0.2171 0.7460 0.091 Uiso 1 1 calc R
H35B H 0.6056 0.2424 0.7239 0.091 Uiso 1 1 calc R
H35C H 0.6769 0.2225 0.6653 0.091 Uiso 1 1 calc R
C36 C 0.7281(3) 0.10140(8) 0.50958(13) 0.0323(6) Uani 1 1 d .
H36 H 0.7966 0.1186 0.4921 0.039 Uiso 1 1 calc R
C37 C 0.6046(3) 0.12799(11) 0.49651(15) 0.0454(8) Uani 1 1 d .
H37A H 0.5368 0.1120 0.5145 0.068 Uiso 1 1 calc R
H37B H 0.5765 0.1328 0.4463 0.068 Uiso 1 1 calc R
H37C H 0.6200 0.1565 0.5203 0.068 Uiso 1 1 calc R
C38 C 0.7129(4) 0.05740(11) 0.47263(16) 0.0611(10) Uani 1 1 d .
H38A H 0.7956 0.0414 0.4827 0.092 Uiso 1 1 calc R
H38B H 0.6876 0.0622 0.4223 0.092 Uiso 1 1 calc R
H38C H 0.6457 0.0401 0.4890 0.092 Uiso 1 1 calc R
C39 C 1.0895(2) 0.06936(8) 0.67839(13) 0.0260(5) Uani 1 1 d .
H39 H 1.0724 0.0978 0.6524 0.031 Uiso 1 1 calc R
C40 C 1.2021(2) 0.07760(9) 0.73683(15) 0.0350(6) Uani 1 1 d .
H40A H 1.1794 0.1009 0.7672 0.053 Uiso 1 1 calc R
H40B H 1.2777 0.0869 0.7177 0.053 Uiso 1 1 calc R
H40C H 1.2231 0.0504 0.7639 0.053 Uiso 1 1 calc R
C41 C 1.1142(3) 0.03566(10) 0.62656(16) 0.0410(7) Uani 1 1 d .
H41A H 1.1318 0.0070 0.6497 0.062 Uiso 1 1 calc R
H41B H 1.1895 0.0446 0.6069 0.062 Uiso 1 1 calc R
H41C H 1.0377 0.0332 0.5891 0.062 Uiso 1 1 calc R
C42 C 0.6122(2) 0.02912(8) 0.71614(13) 0.0260(5) Uani 1 1 d .
H42 H 0.6184 -0.0036 0.7218 0.031 Uiso 1 1 calc R
C43 C 0.5569(2) 0.04650(10) 0.77592(15) 0.0378(7) Uani 1 1 d .
H43A H 0.6100 0.0363 0.8199 0.057 Uiso 1 1 calc R
H43B H 0.4677 0.0358 0.7723 0.057 Uiso 1 1 calc R
H43C H 0.5569 0.0788 0.7748 0.057 Uiso 1 1 calc R
C44 C 0.5292(2) 0.03785(9) 0.64564(15) 0.0375(7) Uani 1 1 d .
H44A H 0.5213 0.0698 0.6378 0.056 Uiso 1 1 calc R
H44B H 0.4427 0.0251 0.6438 0.056 Uiso 1 1 calc R
H44C H 0.5696 0.0244 0.6095 0.056 Uiso 1 1 calc R
C45 C 1.1842(2) -0.04058(10) 0.81935(15) 0.0394(7) Uani 1 1 d .
H45 H 1.2230 -0.0156 0.8498 0.047 Uiso 1 1 calc R
C46 C 1.2854(3) -0.05777(12) 0.7821(2) 0.0602(10) Uani 1 1 d .
H46A H 1.2503 -0.0828 0.7527 0.090 Uiso 1 1 calc R
H46B H 1.3614 -0.0674 0.8162 0.090 Uiso 1 1 calc R
H46C H 1.3112 -0.0344 0.7528 0.090 Uiso 1 1 calc R
C47 C 1.1374(3) -0.07516(12) 0.86537(18) 0.0594(10) Uani 1 1 d .
H47A H 1.0784 -0.0614 0.8924 0.089 Uiso 1 1 calc R
H47B H 1.2122 -0.0877 0.8973 0.089 Uiso 1 1 calc R
H47C H 1.0915 -0.0987 0.8361 0.089 Uiso 1 1 calc R
C48 C 0.8718(3) -0.05308(8) 0.58321(13) 0.0306(6) Uani 1 1 d .
H48 H 0.9001 -0.0318 0.5500 0.037 Uiso 1 1 calc R
C49 C 0.9738(3) -0.08864(11) 0.59987(19) 0.0602(10) Uani 1 1 d .
H49A H 1.0562 -0.0754 0.6230 0.090 Uiso 1 1 calc R
H49B H 0.9857 -0.1030 0.5566 0.090 Uiso 1 1 calc R
H49C H 0.9459 -0.1105 0.6308 0.090 Uiso 1 1 calc R
C50 C 0.7404(3) -0.07110(11) 0.54989(16) 0.0511(8) Uani 1 1 d .
H50A H 0.7099 -0.0915 0.5822 0.077 Uiso 1 1 calc R
H50B H 0.7474 -0.0868 0.5069 0.077 Uiso 1 1 calc R
H50C H 0.6785 -0.0467 0.5389 0.077 Uiso 1 1 calc R
C51 C 0.9145(3) 0.23490(11) 0.95753(17) 0.0507(8) Uani 1 1 d .
C52 C 1.0383(4) 0.23412(11) 0.99272(17) 0.0522(8) Uani 1 1 d .
H52 H 1.0954 0.2576 0.9871 0.063 Uiso 1 1 calc R
C53 C 1.0844(4) 0.19861(12) 1.03793(19) 0.0660(11) Uani 1 1 d .
H53 H 1.1718 0.1985 1.0626 0.079 Uiso 1 1 calc R
C54 C 1.0043(3) 0.16512(12) 1.04594(18) 0.0580(9) Uani 1 1 d .
H54 H 1.0353 0.1411 1.0758 0.070 Uiso 1 1 calc R
C55 C 0.8772(3) 0.16577(11) 1.01069(17) 0.0495(8) Uani 1 1 d .
H55 H 0.8202 0.1425 1.0173 0.059 Uiso 1 1 calc R
C56 C 0.8332(3) 0.19891(9) 0.96726(16) 0.0390(7) Uani 1 1 d .
H56 H 0.7459 0.1983 0.9425 0.047 Uiso 1 1 calc R
C57 C 0.8667(5) 0.27203(13) 0.9104(2) 0.0772(12) Uani 1 1 d .
H57A H 0.8475 0.2973 0.9379 0.116 Uiso 1 1 calc R
H57B H 0.7875 0.2630 0.8781 0.116 Uiso 1 1 calc R
H57C H 0.9334 0.2803 0.8838 0.116 Uiso 1 1 calc R
N1 N 0.90963(17) 0.12970(6) 0.79745(10) 0.0183(4) Uani 1 1 d .
N2 N 0.90978(17) 0.02258(6) 0.85459(9) 0.0186(4) Uani 1 1 d .
O1 O 0.92859(14) 0.15838(5) 0.66716(7) 0.0181(3) Uani 1 1 d .
O2 O 0.66194(15) 0.13996(5) 0.69622(9) 0.0266(4) Uani 1 1 d .
O3 O 0.76940(15) 0.09484(5) 0.58207(8) 0.0222(3) Uani 1 1 d .
O4 O 0.97352(13) 0.05937(5) 0.70487(8) 0.0161(3) Uani 1 1 d .
O5 O 0.74311(13) 0.04526(4) 0.71917(8) 0.0162(3) Uani 1 1 d .
O6 O 0.86360(15) -0.03028(5) 0.64504(8) 0.0219(3) Uani 1 1 d .
O7 O 0.80257(15) -0.04954(5) 0.78066(8) 0.0191(3) Uani 1 1 d .
O8 O 1.07672(14) -0.02438(5) 0.77248(8) 0.0252(4) Uani 1 1 d .
Zr1 Zr 0.810863(18) 0.106224(6) 0.680907(10) 0.01461(8) Uani 1 1 d .
Zr2 Zr 0.902720(18) -0.002928(6) 0.735570(11) 0.01429(8) Uani 1 1 d .

loop_
_atom_site_aniso_label
_atom_site_aniso_U_11
_atom_site_aniso_U_22
_atom_site_aniso_U_33
_atom_site_aniso_U_23
_atom_site_aniso_U_13
_atom_site_aniso_U_12
C1 0.0159(9) 0.0129(9) 0.0156(12) -0.0013(8) 0.0017(8) 0.0012(7)
C2 0.0204(10) 0.0134(9) 0.0153(12) -0.0020(8) 0.0039(8) -0.0005(8)
C3 0.0226(10) 0.0154(9) 0.0125(12) -0.0011(8) 0.0006(8) -0.0005(8)
C4 0.0162(10) 0.0154(9) 0.0155(12) -0.0013(8) 0.0014(8) -0.0002(8)
C5 0.0194(10) 0.0132(9) 0.0182(12) 0.0004(8) 0.0048(8) -0.0022(8)
C6 0.0185(10) 0.0152(9) 0.0140(12) -0.0004(8) 0.0036(8) 0.0005(8)
C7 0.0238(11) 0.0167(10) 0.0133(12) -0.0025(8) 0.0045(9) 0.0012(8)
C8 0.0364(13) 0.0201(11) 0.0168(13) -0.0018(9) 0.0135(10) -0.0078(9)
C9 0.0299(12) 0.0209(11) 0.0135(12) 0.0008(9) 0.0019(9) -0.0096(9)
C10 0.0257(11) 0.0189(10) 0.0135(13) -0.0020(8) 0.0028(9) -0.0021(8)
C11 0.0228(10) 0.0162(10) 0.0170(12) 0.0017(8) 0.0009(9) -0.0029(8)
C12 0.0188(10) 0.0177(10) 0.0155(13) 0.0031(8) 0.0038(9) 0.0006(8)
C13 0.0189(10) 0.0167(10) 0.0152(12) 0.0008(8) 0.0013(8) 0.0002(8)
C14 0.0226(11) 0.0192(10) 0.0178(13) 0.0033(9) 0.0022(9) -0.0049(8)
C15 0.0203(10) 0.0226(11) 0.0187(13) 0.0031(9) 0.0029(9) -0.0023(9)
C16 0.0240(11) 0.0211(10) 0.0139(13) -0.0019(9) 0.0028(9) -0.0026(9)
C17 0.0201(10) 0.0197(10) 0.0186(12) -0.0021(9) 0.0007(9) -0.0059(8)
C18 0.0235(12) 0.0347(13) 0.0283(15) -0.0032(11) -0.0012(10) -0.0010(10)
C19 0.0269(12) 0.0235(11) 0.0307(15) -0.0085(10) -0.0020(10) -0.0048(9)
C20 0.0354(13) 0.0331(13) 0.0290(15) -0.0008(11) 0.0014(11) -0.0209(11)
C21 0.0292(11) 0.0212(11) 0.0142(12) -0.0002(9) 0.0035(9) -0.0061(9)
C22 0.0577(18) 0.0472(16) 0.0146(14) 0.0073(12) 0.0038(12) -0.0249(14)
C23 0.0349(13) 0.0319(13) 0.0209(14) 0.0048(10) -0.0046(10) 0.0007(11)
C24 0.0473(16) 0.0326(13) 0.0215(14) -0.0074(11) 0.0068(11) 0.0011(12)
C25 0.0252(11) 0.0169(10) 0.0190(13) -0.0024(9) 0.0031(9) -0.0053(8)
C26 0.0314(13) 0.0286(12) 0.0173(13) -0.0012(9) -0.0006(10) -0.0040(10)
C27 0.0320(13) 0.0235(11) 0.0331(15) -0.0098(10) 0.0069(11) -0.0011(10)
C28 0.0414(14) 0.0246(12) 0.0246(14) -0.0034(10) 0.0058(11) -0.0135(10)
C29 0.0359(13) 0.0349(13) 0.0171(14) -0.0001(10) 0.0101(10) -0.0111(11)
C30 0.074(2) 0.0463(18) 0.042(2) 0.0146(15) 0.0223(16) 0.0034(16)
C31 0.0411(17) 0.097(3) 0.0343(19) -0.0104(17) 0.0143(14) -0.0302(18)
C32 0.0508(18) 0.062(2) 0.0270(17) -0.0023(14) 0.0165(13) -0.0190(15)
C33 0.0352(14) 0.0238(12) 0.0464(17) -0.0043(12) 0.0186(12) 0.0093(11)
C34 0.0353(16) 0.055(2) 0.111(3) -0.017(2) 0.0031(18) 0.0238(15)
C35 0.0547(19) 0.0217(13) 0.115(3) -0.0133(17) 0.041(2) 0.0046(13)
C36 0.0367(14) 0.0371(14) 0.0200(14) -0.0006(11) -0.0024(11) -0.0064(11)
C37 0.0440(16) 0.0575(19) 0.0287(16) 0.0125(14) -0.0076(13) 0.0018(14)
C38 0.097(3) 0.056(2) 0.0277(18) -0.0175(15) 0.0038(17) -0.0026(19)
C39 0.0195(11) 0.0332(13) 0.0280(14) 0.0041(11) 0.0108(10) -0.0034(9)
C40 0.0170(11) 0.0411(14) 0.0470(17) -0.0075(13) 0.0065(11) -0.0057(10)
C41 0.0319(14) 0.0580(18) 0.0381(17) -0.0078(14) 0.0190(12) -0.0067(13)
C42 0.0155(10) 0.0253(12) 0.0384(15) -0.0009(10) 0.0078(10) -0.0044(9)
C43 0.0193(12) 0.0553(18) 0.0414(18) 0.0097(14) 0.0124(11) 0.0023(11)
C44 0.0212(12) 0.0474(16) 0.0418(17) -0.0052(13) 0.0006(11) -0.0093(11)
C45 0.0302(14) 0.0390(15) 0.0433(18) 0.0060(12) -0.0075(12) 0.0063(11)
C46 0.0297(15) 0.057(2) 0.095(3) 0.0300(19) 0.0168(16) 0.0241(14)
C47 0.0514(19) 0.063(2) 0.060(2) 0.0328(18) -0.0013(16) 0.0169(16)
C48 0.0422(14) 0.0323(13) 0.0200(14) -0.0102(11) 0.0124(11) -0.0070(11)
C49 0.066(2) 0.0491(19) 0.068(2) -0.0308(18) 0.0193(18) 0.0122(17)
C50 0.0550(19) 0.062(2) 0.0349(18) -0.0178(15) 0.0050(14) -0.0218(16)
C51 0.060(2) 0.0496(18) 0.045(2) -0.0082(15) 0.0182(16) 0.0115(16)
C52 0.066(2) 0.0507(19) 0.042(2) -0.0090(15) 0.0172(16) -0.0219(17)
C53 0.059(2) 0.058(2) 0.069(3) -0.0035(19) -0.0181(18) -0.0096(18)
C54 0.063(2) 0.059(2) 0.049(2) 0.0104(17) 0.0012(16) -0.0085(17)
C55 0.0540(19) 0.0519(19) 0.046(2) -0.0118(15) 0.0181(15) -0.0133(15)
C56 0.0348(14) 0.0467(16) 0.0396(18) -0.0184(14) 0.0175(12) -0.0005(13)
C57 0.112(3) 0.061(2) 0.061(3) 0.015(2) 0.022(2) 0.008(2)
N1 0.0242(9) 0.0156(8) 0.0170(10) -0.0019(7) 0.0081(7) -0.0036(7)
N2 0.0233(9) 0.0168(8) 0.0151(10) 0.0000(7) 0.0020(7) -0.0039(7)
O1 0.0235(8) 0.0167(7) 0.0130(8) -0.0007(6) 0.0007(6) -0.0065(6)
O2 0.0252(8) 0.0186(8) 0.0369(10) -0.0030(7) 0.0081(7) 0.0055(6)
O3 0.0267(8) 0.0215(8) 0.0160(9) 0.0010(6) -0.0016(6) -0.0021(6)
O4 0.0133(7) 0.0185(7) 0.0172(8) 0.0013(6) 0.0050(6) -0.0016(6)
O5 0.0116(6) 0.0168(7) 0.0205(9) -0.0010(6) 0.0043(6) -0.0028(5)
O6 0.0292(8) 0.0204(8) 0.0177(9) -0.0049(6) 0.0083(7) 0.0001(6)
O7 0.0277(8) 0.0168(7) 0.0137(9) -0.0012(6) 0.0066(6) -0.0046(6)
O8 0.0210(8) 0.0245(8) 0.0291(10) 0.0051(7) 0.0020(7) 0.0076(6)
Zr1 0.01583(11) 0.01213(11) 0.01519(15) -0.00111(7) 0.00122(8) -0.00072(7)
Zr2 0.01693(11) 0.01320(11) 0.01323(15) 0.00022(7) 0.00415(9) 0.00110(7)

loop_
_atom_type_symbol
_atom_type_description
_atom_type_scat_dispersion_real
_atom_type_scat_dispersion_imag
_atom_type_scat_source
C C 0.0033 0.0016 'International Tables Vol C Tables 4.2.6.8 and 6.1.1.4'
H H 0.0000 0.0000 'International Tables Vol C Tables 4.2.6.8 and 6.1.1.4'
N N 0.0061 0.0033 'International Tables Vol C Tables 4.2.6.8 and 6.1.1.4'
O O 0.0106 0.0060 'International Tables Vol C Tables 4.2.6.8 and 6.1.1.4'
Zr Zr -2.9673 0.5597 'International Tables Vol C Tables 4.2.6.8 and 6.1.1.4'

loop_
_geom_angle_atom_site_label_1
_geom_angle_atom_site_label_2
_geom_angle_atom_site_label_3
_geom_angle
O1 C1 C6 121.43(19)
O1 C1 C2 119.39(19)
C6 C1 C2 119.17(18)
C3 C2 C1 120.0(2)
C3 C2 C7 117.23(19)
C1 C2 C7 122.75(18)
C4 C3 C2 122.1(2)
C4 C3 H3 118.9
C2 C3 H3 118.9
C3 C4 C5 116.45(18)
C3 C4 C17 121.10(19)
C5 C4 C17 122.45(19)
C6 C5 C4 124.4(2)
C6 C5 H5 117.8
C4 C5 H5 117.8
C5 C6 C1 117.71(19)
C5 C6 C21 121.31(19)
C1 C6 C21 120.98(18)
N1 C7 C2 127.8(2)
N1 C7 H7 116.1
C2 C7 H7 116.1
N1 C8 C9 111.5(2)
N1 C8 H8A 109.3
C9 C8 H8A 109.3
N1 C8 H8B 109.3
C9 C8 H8B 109.3
H8A C8 H8B 108.0
N2 C9 C8 111.95(17)
N2 C9 H9A 109.2
C8 C9 H9A 109.2
N2 C9 H9B 109.2
C8 C9 H9B 109.2
H9A C9 H9B 107.9
N2 C10 C11 128.8(2)
N2 C10 H10 115.6
C11 C10 H10 115.6
C16 C11 C12 120.90(19)
C16 C11 C10 117.3(2)
C12 C11 C10 121.8(2)
O7 C12 C11 120.13(19)
O7 C12 C13 121.53(19)
C11 C12 C13 118.3(2)
C14 C13 C12 117.5(2)
C14 C13 C25 122.00(19)
C12 C13 C25 120.5(2)
C13 C14 C15 124.8(2)
C13 C14 H14 117.6
C15 C14 H14 117.6
C16 C15 C14 116.5(2)
C16 C15 C29 122.8(2)
C14 C15 C29 120.68(19)
C15 C16 C11 121.9(2)
C15 C16 H16 119.1
C11 C16 H16 119.1
C20 C17 C19 108.4(2)
C20 C17 C4 112.26(18)
C19 C17 C4 110.01(18)
C20 C17 C18 108.3(2)
C19 C17 C18 108.93(19)
C4 C17 C18 108.90(17)
C17 C18 H18A 109.5
C17 C18 H18B 109.5
H18A C18 H18B 109.5
C17 C18 H18C 109.5
H18A C18 H18C 109.5
H18B C18 H18C 109.5
C17 C19 H19A 109.5
C17 C19 H19B 109.5
H19A C19 H19B 109.5
C17 C19 H19C 109.5
H19A C19 H19C 109.5
H19B C19 H19C 109.5
C17 C20 H20A 109.5
C17 C20 H20B 109.5
H20A C20 H20B 109.5
C17 C20 H20C 109.5
H20A C20 H20C 109.5
H20B C20 H20C 109.5
C6 C21 C23 109.9(2)
C6 C21 C22 111.87(18)
C23 C21 C22 108.0(2)
C6 C21 C24 110.35(18)
C23 C21 C24 109.56(19)
C22 C21 C24 107.1(2)
C21 C22 H22A 109.5
C21 C22 H22B 109.5
H22A C22 H22B 109.5
C21 C22 H22C 109.5
H22A C22 H22C 109.5
H22B C22 H22C 109.5
C21 C23 H23A 109.5
C21 C23 H23B 109.5
H23A C23 H23B 109.5
C21 C23 H23C 109.5
H23A C23 H23C 109.5
H23B C23 H23C 109.5
C21 C24 H24A 109.5
C21 C24 H24B 109.5
H24A C24 H24B 109.5
C21 C24 H24C 109.5
H24A C24 H24C 109.5
H24B C24 H24C 109.5
C28 C25 C27 107.51(19)
C28 C25 C26 107.99(18)
C27 C25 C26 109.8(2)
C28 C25 C13 111.6(2)
C27 C25 C13 109.82(18)
C26 C25 C13 110.04(18)
C25 C26 H26A 109.5
C25 C26 H26B 109.5
H26A C26 H26B 109.5
C25 C26 H26C 109.5
H26A C26 H26C 109.5
H26B C26 H26C 109.5
C25 C27 H27A 109.5
C25 C27 H27B 109.5
H27A C27 H27B 109.5
C25 C27 H27C 109.5
H27A C27 H27C 109.5
H27B C27 H27C 109.5
C25 C28 H28A 109.5
C25 C28 H28B 109.5
H28A C28 H28B 109.5
C25 C28 H28C 109.5
H28A C28 H28C 109.5
H28B C28 H28C 109.5
C31 C29 C32 109.7(2)
C31 C29 C15 110.9(2)
C32 C29 C15 112.3(2)
C31 C29 C30 108.9(3)
C32 C29 C30 106.2(2)
C15 C29 C30 108.7(2)
C29 C30 H30A 109.5
C29 C30 H30B 109.5
H30A C30 H30B 109.5
C29 C30 H30C 109.5
H30A C30 H30C 109.5
H30B C30 H30C 109.5
C29 C31 H31A 109.5
C29 C31 H31B 109.5
H31A C31 H31B 109.5
C29 C31 H31C 109.5
H31A C31 H31C 109.5
H31B C31 H31C 109.5
C29 C32 H32A 109.5
C29 C32 H32B 109.5
H32A C32 H32B 109.5
C29 C32 H32C 109.5
H32A C32 H32C 109.5
H32B C32 H32C 109.5
O2 C33 C34 109.8(2)
O2 C33 C35 109.8(2)
C34 C33 C35 111.9(3)
O2 C33 H33 108.4
C34 C33 H33 108.4
C35 C33 H33 108.4
C33 C34 H34A 109.5
C33 C34 H34B 109.5
H34A C34 H34B 109.5
C33 C34 H34C 109.5
H34A C34 H34C 109.5
H34B C34 H34C 109.5
C33 C35 H35A 109.5
C33 C35 H35B 109.5
H35A C35 H35B 109.5
C33 C35 H35C 109.5
H35A C35 H35C 109.5
H35B C35 H35C 109.5
O3 C36 C37 109.5(2)
O3 C36 C38 109.8(2)
C37 C36 C38 112.5(2)
O3 C36 H36 108.3
C37 C36 H36 108.3
C38 C36 H36 108.3
C36 C37 H37A 109.5
C36 C37 H37B 109.5
H37A C37 H37B 109.5
C36 C37 H37C 109.5
H37A C37 H37C 109.5
H37B C37 H37C 109.5
C36 C38 H38A 109.5
C36 C38 H38B 109.5
H38A C38 H38B 109.5
C36 C38 H38C 109.5
H38A C38 H38C 109.5
H38B C38 H38C 109.5
O4 C39 C41 111.54(19)
O4 C39 C40 110.9(2)
C41 C39 C40 114.6(2)
O4 C39 H39 106.4
C41 C39 H39 106.4
C40 C39 H39 106.4
C39 C40 H40A 109.5
C39 C40 H40B 109.5
H40A C40 H40B 109.5
C39 C40 H40C 109.5
H40A C40 H40C 109.5
H40B C40 H40C 109.5
C39 C41 H41A 109.5
C39 C41 H41B 109.5
H41A C41 H41B 109.5
C39 C41 H41C 109.5
H41A C41 H41C 109.5
H41B C41 H41C 109.5
O5 C42 C43 110.80(19)
O5 C42 C44 110.8(2)
C43 C42 C44 114.2(2)
O5 C42 H42 106.9
C43 C42 H42 106.9
C44 C42 H42 106.9
C42 C43 H43A 109.5
C42 C43 H43B 109.5
H43A C43 H43B 109.5
C42 C43 H43C 109.5
H43A C43 H43C 109.5
H43B C43 H43C 109.5
C42 C44 H44A 109.5
C42 C44 H44B 109.5
H44A C44 H44B 109.5
C42 C44 H44C 109.5
H44A C44 H44C 109.5
H44B C44 H44C 109.5
O8 C45 C46 111.3(2)
O8 C45 C47 108.6(2)
C46 C45 C47 112.8(3)
O8 C45 H45 108.0
C46 C45 H45 108.0
C47 C45 H45 108.0
C45 C46 H46A 109.5
C45 C46 H46B 109.5
H46A C46 H46B 109.5
C45 C46 H46C 109.5
H46A C46 H46C 109.5
H46B C46 H46C 109.5
C45 C47 H47A 109.5
C45 C47 H47B 109.5
H47A C47 H47B 109.5
C45 C47 H47C 109.5
H47A C47 H47C 109.5
H47B C47 H47C 109.5
O6 C48 C50 110.3(2)
O6 C48 C49 108.8(2)
C50 C48 C49 112.7(3)
O6 C48 H48 108.3
C50 C48 H48 108.3
C49 C48 H48 108.3
C48 C49 H49A 109.5
C48 C49 H49B 109.5
H49A C49 H49B 109.5
C48 C49 H49C 109.5
H49A C49 H49C 109.5
H49B C49 H49C 109.5
C48 C50 H50A 109.5
C48 C50 H50B 109.5
H50A C50 H50B 109.5
C48 C50 H50C 109.5
H50A C50 H50C 109.5
H50B C50 H50C 109.5
C52 C51 C56 117.6(3)
C52 C51 C57 120.6(4)
C56 C51 C57 121.8(3)
C51 C52 C53 120.8(3)
C51 C52 H52 119.6
C53 C52 H52 119.6
C54 C53 C52 120.0(3)
C54 C53 H53 120.0
C52 C53 H53 120.0
C53 C54 C55 119.8(3)
C53 C54 H54 120.1
C55 C54 H54 120.1
C56 C55 C54 120.7(3)
C56 C55 H55 119.7
C54 C55 H55 119.7
C55 C56 C51 121.2(3)
C55 C56 H56 119.4
C51 C56 H56 119.4
C51 C57 H57A 109.5
C51 C57 H57B 109.5
H57A C57 H57B 109.5
C51 C57 H57C 109.5
H57A C57 H57C 109.5
H57B C57 H57C 109.5
C7 N1 C8 114.51(18)
C7 N1 Zr1 128.05(15)
C8 N1 Zr1 117.44(13)
C10 N2 C9 114.61(19)
C10 N2 Zr2 127.37(14)
C9 N2 Zr2 117.95(14)
C1 O1 Zr1 147.11(14)
C33 O2 Zr1 160.47(15)
C36 O3 Zr1 161.03(15)
C39 O4 Zr2 130.00(13)
C39 O4 Zr1 117.45(13)
Zr2 O4 Zr1 109.29(6)
C42 O5 Zr1 130.24(13)
C42 O5 Zr2 118.10(12)
Zr1 O5 Zr2 109.06(6)
C48 O6 Zr2 164.17(15)
C12 O7 Zr2 147.36(13)
C45 O8 Zr2 160.64(18)
O3 Zr1 O2 102.44(7)
O3 Zr1 O1 91.86(6)
O2 Zr1 O1 97.84(6)
O3 Zr1 O5 99.64(6)
O2 Zr1 O5 93.99(6)
O1 Zr1 O5 161.34(5)
O3 Zr1 O4 96.58(6)
O2 Zr1 O4 157.37(7)
O1 Zr1 O4 93.65(6)
O5 Zr1 O4 70.60(5)
O3 Zr1 N1 165.63(7)
O2 Zr1 N1 84.94(7)
O1 Zr1 N1 74.78(6)
O5 Zr1 N1 92.03(6)
O4 Zr1 N1 79.33(6)
O3 Zr1 Zr2 97.51(5)
O2 Zr1 Zr2 128.70(5)
O1 Zr1 Zr2 128.36(4)
O5 Zr1 Zr2 35.80(4)
O4 Zr1 Zr2 34.94(4)
N1 Zr1 Zr2 87.04(4)
O6 Zr2 O8 102.53(7)
O6 Zr2 O7 93.53(6)
O8 Zr2 O7 97.56(6)
O6 Zr2 O4 98.37(6)
O8 Zr2 O4 92.72(6)
O7 Zr2 O4 162.23(6)
O6 Zr2 O5 97.46(6)
O8 Zr2 O5 155.78(6)
O7 Zr2 O5 94.69(6)
O4 Zr2 O5 70.77(5)
O6 Zr2 N2 167.17(6)
O8 Zr2 N2 84.09(7)
O7 Zr2 N2 74.56(6)
O4 Zr2 N2 92.22(6)
O5 Zr2 N2 79.14(6)
O6 Zr2 Zr1 97.29(5)
O8 Zr2 Zr1 127.23(5)
O7 Zr2 Zr1 129.58(4)
O4 Zr2 Zr1 35.77(4)
O5 Zr2 Zr1 35.15(4)
N2 Zr2 Zr1 87.05(4)

loop_
_geom_bond_atom_site_label_1
_geom_bond_atom_site_label_2
_geom_bond_distance
C1 O1 1.323(2)
C1 C6 1.408(3)
C1 C2 1.418(3)
C2 C3 1.402(3)
C2 C7 1.440(3)
C3 C4 1.377(3)
C3 H3 0.9500
C4 C5 1.401(3)
C4 C17 1.537(3)
C5 C6 1.395(3)
C5 H5 0.9500
C6 C21 1.526(3)
C7 N1 1.289(3)
C7 H7 0.9500
C8 N1 1.467(3)
C8 C9 1.545(3)
C8 H8A 0.9900
C8 H8B 0.9900
C9 N2 1.469(3)
C9 H9A 0.9900
C9 H9B 0.9900
C10 N2 1.290(3)
C10 C11 1.441(3)
C10 H10 0.9500
C11 C16 1.395(3)
C11 C12 1.419(3)
C12 O7 1.316(3)
C12 C13 1.427(3)
C13 C14 1.389(3)
C13 C25 1.534(3)
C14 C15 1.405(3)
C14 H14 0.9500
C15 C16 1.378(3)
C15 C29 1.530(3)
C16 H16 0.9500
C17 C20 1.530(3)
C17 C19 1.534(3)
C17 C18 1.544(3)
C18 H18A 0.9800
C18 H18B 0.9800
C18 H18C 0.9800
C19 H19A 0.9800
C19 H19B 0.9800
C19 H19C 0.9800
C20 H20A 0.9800
C20 H20B 0.9800
C20 H20C 0.9800
C21 C23 1.529(3)
C21 C22 1.532(3)
C21 C24 1.535(3)
C22 H22A 0.9800
C22 H22B 0.9800
C22 H22C 0.9800
C23 H23A 0.9800
C23 H23B 0.9800
C23 H23C 0.9800
C24 H24A 0.9800
C24 H24B 0.9800
C24 H24C 0.9800
C25 C28 1.530(3)
C25 C27 1.531(3)
C25 C26 1.533(3)
C26 H26A 0.9800
C26 H26B 0.9800
C26 H26C 0.9800
C27 H27A 0.9800
C27 H27B 0.9800
C27 H27C 0.9800
C28 H28A 0.9800
C28 H28B 0.9800
C28 H28C 0.9800
C29 C31 1.497(4)
C29 C32 1.518(4)
C29 C30 1.567(4)
C30 H30A 0.9800
C30 H30B 0.9800
C30 H30C 0.9800
C31 H31A 0.9800
C31 H31B 0.9800
C31 H31C 0.9800
C32 H32A 0.9800
C32 H32B 0.9800
C32 H32C 0.9800
C33 O2 1.408(3)
C33 C34 1.497(4)
C33 C35 1.508(4)
C33 H33 1.0000
C34 H34A 0.9800
C34 H34B 0.9800
C34 H34C 0.9800
C35 H35A 0.9800
C35 H35B 0.9800
C35 H35C 0.9800
C36 O3 1.414(3)
C36 C37 1.505(4)
C36 C38 1.510(4)
C36 H36 1.0000
C37 H37A 0.9800
C37 H37B 0.9800
C37 H37C 0.9800
C38 H38A 0.9800
C38 H38B 0.9800
C38 H38C 0.9800
C39 O4 1.442(3)
C39 C41 1.496(4)
C39 C40 1.498(3)
C39 H39 1.0000
C40 H40A 0.9800
C40 H40B 0.9800
C40 H40C 0.9800
C41 H41A 0.9800
C41 H41B 0.9800
C41 H41C 0.9800
C42 O5 1.448(2)
C42 C43 1.496(4)
C42 C44 1.505(3)
C42 H42 1.0000
C43 H43A 0.9800
C43 H43B 0.9800
C43 H43C 0.9800
C44 H44A 0.9800
C44 H44B 0.9800
C44 H44C 0.9800
C45 O8 1.398(3)
C45 C46 1.492(4)
C45 C47 1.522(4)
C45 H45 1.0000
C46 H46A 0.9800
C46 H46B 0.9800
C46 H46C 0.9800
C47 H47A 0.9800
C47 H47B 0.9800
C47 H47C 0.9800
C48 O6 1.409(3)
C48 C50 1.509(4)
C48 C49 1.510(4)
C48 H48 1.0000
C49 H49A 0.9800
C49 H49B 0.9800
C49 H49C 0.9800
C50 H50A 0.9800
C50 H50B 0.9800
C50 H50C 0.9800
C51 C52 1.348(5)
C51 C56 1.420(4)
C51 C57 1.480(5)
C52 C53 1.417(5)
C52 H52 0.9500
C53 C54 1.346(5)
C53 H53 0.9500
C54 C55 1.379(5)
C54 H54 0.9500
C55 C56 1.339(4)
C55 H55 0.9500
C56 H56 0.9500
C57 H57A 0.9800
C57 H57B 0.9800
C57 H57C 0.9800
N1 Zr1 2.4212(18)
N2 Zr2 2.4386(19)
O1 Zr1 2.0547(14)
O2 Zr1 1.9372(15)
O3 Zr1 1.9281(15)
O4 Zr2 2.1556(14)
O4 Zr1 2.1998(14)
O5 Zr1 2.1635(14)
O5 Zr2 2.1981(14)
O6 Zr2 1.9255(15)
O7 Zr2 2.0565(15)
O8 Zr2 1.9411(14)
Zr1 Zr2 3.5522(3)

loop_
_geom_torsion_atom_site_label_1
_geom_torsion_atom_site_label_2
_geom_torsion_atom_site_label_3
_geom_torsion_atom_site_label_4
_geom_torsion
O1 C1 C2 C3 177.86(18)
C6 C1 C2 C3 -1.6(3)
O1 C1 C2 C7 -1.2(3)
C6 C1 C2 C7 179.32(19)
C1 C2 C3 C4 -0.8(3)
C7 C2 C3 C4 178.30(19)
C2 C3 C4 C5 2.0(3)
C2 C3 C4 C17 -177.60(19)
C3 C4 C5 C6 -0.9(3)
C17 C4 C5 C6 178.72(19)
C4 C5 C6 C1 -1.4(3)
C4 C5 C6 C21 178.3(2)
O1 C1 C6 C5 -176.81(18)
C2 C1 C6 C5 2.6(3)
O1 C1 C6 C21 3.5(3)
C2 C1 C6 C21 -177.08(19)
C3 C2 C7 N1 -174.7(2)
C1 C2 C7 N1 4.4(3)
N1 C8 C9 N2 -107.9(2)
N2 C10 C11 C16 -176.4(2)
N2 C10 C11 C12 2.5(4)
C16 C11 C12 O7 176.28(19)
C10 C11 C12 O7 -2.6(3)
C16 C11 C12 C13 -3.8(3)
C10 C11 C12 C13 177.27(19)
O7 C12 C13 C14 -176.10(19)
C11 C12 C13 C14 4.0(3)
O7 C12 C13 C25 3.0(3)
C11 C12 C13 C25 -176.87(18)
C12 C13 C14 C15 -1.5(3)
C25 C13 C14 C15 179.4(2)
C13 C14 C15 C16 -1.4(3)
C13 C14 C15 C29 178.3(2)
C14 C15 C16 C11 1.7(3)
C29 C15 C16 C11 -178.0(2)
C12 C11 C16 C15 0.9(3)
C10 C11 C16 C15 179.8(2)
C3 C4 C17 C20 -178.6(2)
C5 C4 C17 C20 1.8(3)
C3 C4 C17 C19 -57.9(3)
C5 C4 C17 C19 122.5(2)
C3 C4 C17 C18 61.4(3)
C5 C4 C17 C18 -118.2(2)
C5 C6 C21 C23 -121.0(2)
C1 C6 C21 C23 58.7(3)
C5 C6 C21 C22 -1.0(3)
C1 C6 C21 C22 178.7(2)
C5 C6 C21 C24 118.1(2)
C1 C6 C21 C24 -62.2(3)
C14 C13 C25 C28 -2.3(3)
C12 C13 C25 C28 178.62(19)
C14 C13 C25 C27 -121.4(2)
C12 C13 C25 C27 59.5(3)
C14 C13 C25 C26 117.6(2)
C12 C13 C25 C26 -61.5(3)
C16 C15 C29 C31 125.8(3)
C14 C15 C29 C31 -54.0(3)
C16 C15 C29 C32 2.7(3)
C14 C15 C29 C32 -177.1(2)
C16 C15 C29 C30 -114.5(3)
C14 C15 C29 C30 65.7(3)
C56 C51 C52 C53 -0.3(5)
C57 C51 C52 C53 -180.0(3)
C51 C52 C53 C54 0.2(6)
C52 C53 C54 C55 -0.8(6)
C53 C54 C55 C56 1.5(5)
C54 C55 C56 C51 -1.7(5)
C52 C51 C56 C55 1.1(5)
C57 C51 C56 C55 -179.2(3)
C2 C7 N1 C8 174.9(2)
C2 C7 N1 Zr1 -5.4(3)
C9 C8 N1 C7 -92.2(2)
C9 C8 N1 Zr1 88.02(19)
C11 C10 N2 C9 176.1(2)
C11 C10 N2 Zr2 -1.0(3)
C8 C9 N2 C10 -91.8(2)
C8 C9 N2 Zr2 85.5(2)
C6 C1 O1 Zr1 178.94(17)
C2 C1 O1 Zr1 -0.5(4)
C34 C33 O2 Zr1 145.8(4)
C35 C33 O2 Zr1 22.4(6)
C37 C36 O3 Zr1 -44.1(6)
C38 C36 O3 Zr1 -168.2(4)
C41 C39 O4 Zr2 41.7(3)
C40 C39 O4 Zr2 -87.4(2)
C41 C39 O4 Zr1 -115.5(2)
C40 C39 O4 Zr1 115.43(18)
C43 C42 O5 Zr1 -85.3(2)
C44 C42 O5 Zr1 42.6(3)
C43 C42 O5 Zr2 115.18(18)
C44 C42 O5 Zr2 -116.92(18)
C50 C48 O6 Zr2 156.4(5)
C49 C48 O6 Zr2 32.3(7)
C11 C12 O7 Zr2 1.6(4)
C13 C12 O7 Zr2 -178.29(17)
C46 C45 O8 Zr2 165.9(4)
C47 C45 O8 Zr2 41.2(6)
C36 O3 Zr1 O2 45.0(5)
C36 O3 Zr1 O1 -53.5(5)
C36 O3 Zr1 O5 141.3(5)
C36 O3 Zr1 O4 -147.4(5)
C36 O3 Zr1 N1 -74.8(6)
C36 O3 Zr1 Zr2 177.4(5)
C33 O2 Zr1 O3 -119.0(5)
C33 O2 Zr1 O1 -25.3(5)
C33 O2 Zr1 O5 140.2(5)
C33 O2 Zr1 O4 94.5(5)
C33 O2 Zr1 N1 48.5(5)
C33 O2 Zr1 Zr2 130.6(5)
C1 O1 Zr1 O3 -174.7(2)
C1 O1 Zr1 O2 82.5(2)
C1 O1 Zr1 O5 -46.3(4)
C1 O1 Zr1 O4 -77.9(2)
C1 O1 Zr1 N1 0.0(2)
C1 O1 Zr1 Zr2 -73.6(3)
C42 O5 Zr1 O3 -71.42(18)
Zr2 O5 Zr1 O3 89.49(7)
C42 O5 Zr1 O2 31.92(18)
Zr2 O5 Zr1 O2 -167.16(7)
C42 O5 Zr1 O1 161.27(19)
Zr2 O5 Zr1 O1 -37.8(2)
C42 O5 Zr1 O4 -165.06(19)
Zr2 O5 Zr1 O4 -4.14(5)
C42 O5 Zr1 N1 117.00(18)
Zr2 O5 Zr1 N1 -82.09(7)
C42 O5 Zr1 Zr2 -160.9(2)
C39 O4 Zr1 O3 67.95(14)
Zr2 O4 Zr1 O3 -93.71(7)
C39 O4 Zr1 O2 -144.90(17)
Zr2 O4 Zr1 O2 53.45(17)
C39 O4 Zr1 O1 -24.35(14)
Zr2 O4 Zr1 O1 173.99(7)
C39 O4 Zr1 O5 165.89(15)
Zr2 O4 Zr1 O5 4.23(6)
C39 O4 Zr1 N1 -98.11(14)
Zr2 O4 Zr1 N1 100.24(7)
C39 O4 Zr1 Zr2 161.66(17)
C7 N1 Zr1 O3 25.0(4)
C8 N1 Zr1 O3 -155.3(2)
C7 N1 Zr1 O2 -96.71(19)
C8 N1 Zr1 O2 83.01(15)
C7 N1 Zr1 O1 2.85(18)
C8 N1 Zr1 O1 -177.43(16)
C7 N1 Zr1 O5 169.47(18)
C8 N1 Zr1 O5 -10.81(15)
C7 N1 Zr1 O4 99.65(18)
C8 N1 Zr1 O4 -80.63(15)
C7 N1 Zr1 Zr2 134.01(18)
C8 N1 Zr1 Zr2 -46.27(15)
C48 O6 Zr2 O8 -11.1(6)
C48 O6 Zr2 O7 -109.6(6)
C48 O6 Zr2 O4 83.6(6)
C48 O6 Zr2 O5 155.2(6)
C48 O6 Zr2 N2 -131.1(5)
C48 O6 Zr2 Zr1 119.7(6)
C45 O8 Zr2 O6 -140.4(5)
C45 O8 Zr2 O7 -45.0(5)
C45 O8 Zr2 O4 120.4(5)
C45 O8 Zr2 O5 74.7(5)
C45 O8 Zr2 N2 28.5(5)
C45 O8 Zr2 Zr1 110.2(5)
C12 O7 Zr2 O6 -175.4(2)
C12 O7 Zr2 O8 81.5(3)
C12 O7 Zr2 O4 -43.3(3)
C12 O7 Zr2 O5 -77.6(3)
C12 O7 Zr2 N2 -0.2(2)
C12 O7 Zr2 Zr1 -72.9(3)
C39 O4 Zr2 O6 -67.74(17)
Zr1 O4 Zr2 O6 90.87(7)
C39 O4 Zr2 O8 35.34(17)
Zr1 O4 Zr2 O8 -166.04(7)
C39 O4 Zr2 O7 160.77(19)
Zr1 O4 Zr2 O7 -40.6(2)
C39 O4 Zr2 O5 -162.78(18)
Zr1 O4 Zr2 O5 -4.16(6)
C39 O4 Zr2 N2 119.53(17)
Zr1 O4 Zr2 N2 -81.85(7)
C39 O4 Zr2 Zr1 -158.6(2)
C42 O5 Zr2 O6 71.49(15)
Zr1 O5 Zr2 O6 -92.08(7)
C42 O5 Zr2 O8 -142.98(18)
Zr1 O5 Zr2 O8 53.45(18)
C42 O5 Zr2 O7 -22.70(15)
Zr1 O5 Zr2 O7 173.74(6)
C42 O5 Zr2 O4 167.79(16)
Zr1 O5 Zr2 O4 4.22(6)
C42 O5 Zr2 N2 -95.98(15)
Zr1 O5 Zr2 N2 100.46(7)
C42 O5 Zr2 Zr1 163.56(18)
C10 N2 Zr2 O6 22.1(4)
C9 N2 Zr2 O6 -154.9(2)
C10 N2 Zr2 O8 -99.71(19)
C9 N2 Zr2 O8 83.30(15)
C10 N2 Zr2 O7 -0.17(18)
C9 N2 Zr2 O7 -177.15(16)
C10 N2 Zr2 O4 167.78(18)
C9 N2 Zr2 O4 -9.20(15)
C10 N2 Zr2 O5 97.84(18)
C9 N2 Zr2 O5 -79.14(14)
C10 N2 Zr2 Zr1 132.37(18)
C9 N2 Zr2 Zr1 -44.61(14)
O3 Zr1 Zr2 O6 -3.46(7)
O2 Zr1 Zr2 O6 109.13(8)
O1 Zr1 Zr2 O6 -101.87(7)
O5 Zr1 Zr2 O6 92.62(8)
O4 Zr1 Zr2 O6 -94.21(8)
N1 Zr1 Zr2 O6 -169.76(6)
O3 Zr1 Zr2 O8 108.37(8)
O2 Zr1 Zr2 O8 -139.04(9)
O1 Zr1 Zr2 O8 9.96(8)
O5 Zr1 Zr2 O8 -155.55(9)
O4 Zr1 Zr2 O8 17.62(9)
N1 Zr1 Zr2 O8 -57.93(8)
O3 Zr1 Zr2 O7 -104.19(7)
O2 Zr1 Zr2 O7 8.40(8)
O1 Zr1 Zr2 O7 157.40(7)
O5 Zr1 Zr2 O7 -8.11(8)
O4 Zr1 Zr2 O7 165.06(8)
N1 Zr1 Zr2 O7 89.51(7)
O3 Zr1 Zr2 O4 90.75(8)
O2 Zr1 Zr2 O4 -156.66(9)
O1 Zr1 Zr2 O4 -7.65(8)
O5 Zr1 Zr2 O4 -173.17(9)
N1 Zr1 Zr2 O4 -75.55(8)
O3 Zr1 Zr2 O5 -96.08(8)
O2 Zr1 Zr2 O5 16.50(9)
O1 Zr1 Zr2 O5 165.51(8)
O4 Zr1 Zr2 O5 173.17(9)
N1 Zr1 Zr2 O5 97.61(8)
O3 Zr1 Zr2 N2 -171.33(6)
O2 Zr1 Zr2 N2 -58.75(8)
O1 Zr1 Zr2 N2 90.26(7)
O5 Zr1 Zr2 N2 -75.25(8)
O4 Zr1 Zr2 N2 97.91(8)
N1 Zr1 Zr2 N2 22.36(6)
